data_8104732
loop_
_publ_author_name
'Liu, Xiao-Jing'
'Li, Wen-Yu'
'Guo, Zi-Yu'
'Liu, E.'
'Jian, Fang-Fang'
'Liang, Tongling'

_publ_section_title
;
 Crystal structure of diaqua-bis(2,4-dinitrophenolato-\k2
 O,O&#x2032;)copper(II) 1.5 hydrate, C12H13CuN4O13.5
;
_journal_issue 4
_journal_name_full 'Zeitschrift f\"ur Kristallographie - New Crystal Structures'
_journal_page_first 851
_journal_page_last 853
_journal_paper_doi 10.1515/ncrs-2021-0093
_journal_volume 236
_journal_year 2021
_chemical_formula_moiety '2(C12 H10 Cu N4 O12), 3(H2 O)'
_chemical_formula_sum 'C24 H26 Cu2 N8 O27'
_chemical_formula_weight 985.603
_space_group_crystal_system triclinic
_space_group_IT_number 2
_space_group_name_Hall '-P 1'
_space_group_name_H-M_alt 'P -1'
_symmetry_Int_Tables_number 2
_cell_angle_alpha 61.225(3)
_cell_angle_beta 85.342(2)
_cell_angle_gamma 83.938(2)
_cell_formula_units_Z 1
_cell_length_a 4.7705(1)
_cell_length_b 14.6219(5)
_cell_length_c 14.7418(3)
_cell_measurement_reflns_used 5733
_cell_measurement_temperature 169.99(10)
_cell_measurement_theta_max 73.3750
_cell_measurement_theta_min 3.4450
_cell_volume 895.73(5)
_computing_cell_refinement 'CrysAlisPro 1.171.40.67a (Rigaku OD, 2019)'
_computing_data_collection 'CrysAlisPro 1.171.40.67a (Rigaku OD, 2019)'
_computing_data_reduction 'CrysAlisPro 1.171.40.67a (Rigaku OD, 2019)'
_computing_molecular_graphics 'Olex2 1.3 (Dolomanov et al., 2009)'
_computing_publication_material 'Olex2 1.3 (Dolomanov et al., 2009)'
_computing_structure_refinement 'olex2.refine 1.3 (Bourhis et al., 2015)'
_computing_structure_solution 'SHELXT 2018/2 (Sheldrick, 2018)'
_diffrn_ambient_temperature 170.00
_diffrn_detector_area_resol_mean 10.0000
_diffrn_detector_type HyPix
_diffrn_measured_fraction_theta_full 0.9978
_diffrn_measured_fraction_theta_max 0.9625
_diffrn_measurement_details
;
List of Runs (angles in degrees, time in seconds):

  # Type    Start    End  Width  t~exp~   \w     \q     \k     \f   Frames
--------------------------------------------------------------------------
  1  \w   -120.00 -34.00   0.50    0.05    --  -46.95 -37.00-149.00  172
  2  \w    -31.00  -6.00   0.50    0.05    --  -46.95  37.00   6.00   50
  3  \w    -17.00  44.00   0.50    0.05    --   46.95 -37.00-149.00  122
  4  \w     37.00 120.00   0.50    0.05    --   46.95  37.00   6.00  166
  5  \w   -161.00-118.00   0.50    0.05    --  -99.00 -37.00-149.00   86
  6  \w    100.00 169.00   0.50    0.05    --  103.25  37.00   6.00  138
  7  \w    -52.00 -25.00   0.50    0.05    --  -46.95 125.00-180.00   54
  8  \w    -80.00 -55.00   0.50    0.05    --  -46.95 125.00-180.00   50
  9  \w    -19.00  27.00   0.50    0.05    --  -46.95  19.00 150.00   92
 10  \w    -24.00  61.00   0.50    0.05    --   46.95 -57.00  90.00  170
 11  \w    -72.00 -45.00   0.50    0.05    --  -99.00 125.00-150.00   54
 12  \w   -112.00 -67.00   0.50    0.05    --  -99.00 125.00  30.00   90
 13  \w    -85.00 -59.00   0.50    0.05    --  -99.00 125.00 -30.00   52
 14  \w   -102.00 -45.00   0.50    0.05    --  -99.00  77.00 -90.00  114
 15  \w   -110.00 -79.00   0.50    0.05    --  -99.00 125.00-150.00   62
 16  \w   -121.00 -45.00   0.50    0.05    --  -99.00 139.00-141.86  152
 17  \w   -112.00 -86.00   0.50    0.05    --  -99.00 125.00 -30.00   52
 18  \w   -112.00 -80.00   0.50    0.05    --  -99.00 125.00  90.00   64
 19  \w     31.00  78.00   0.50    0.05    --  103.25-125.00-150.00   94
 20  \w     32.00  69.00   0.50    0.05    --  103.25 -61.00   0.00   74
 21  \w     69.00  95.00   0.50    0.05    --  103.25 -94.00 -90.00   52
 22  \w     90.00 159.00   0.50    0.05    --  103.25  61.00-150.00  138
 23  \w     96.00 168.00   0.50    0.05    --  103.25  15.00 120.00  144
 24  \w     89.00 115.00   0.50    0.05    --  103.25 125.00-150.00   52
 25  \w    127.00 160.00   0.50    0.05    --  103.25  61.00 -60.00   66
 26  \w     32.00  92.00   0.50    0.05    --  103.25 -94.00   0.00  120
 27  \w     94.00 123.00   0.50    0.05    --  103.25  61.00 -60.00   58
 28  \w     33.00 100.00   0.50    0.05    --  103.25 -94.00 150.00  134
 29  \w     80.00 146.00   0.50    0.05    --  103.25 125.00  90.00  132
 30  \w     32.00 106.00   0.50    0.05    --  103.25 -94.00 -60.00  148
 31  \w     70.00  98.00   0.50    0.05    --  103.25 -94.00 120.00   56
 32  \w    123.00 150.00   0.50    0.05    --  103.25  45.00-150.00   54
 33  \w     91.00 118.00   0.50    0.05    --  103.25  45.00-150.00   54
 34  \w     34.00  68.00   0.50    0.05    --  103.25 -94.00 120.00   68
 35  \w    135.00 163.00   0.50    0.05    --  103.25 125.00-150.00   56
 36  \w     31.00  70.00   0.50    0.05    --  103.25-125.00 -30.00   78
 37  \w     31.00  75.00   0.50    0.05    --  103.25 -61.00  30.00   88
;
_diffrn_measurement_device 'four-circle diffractometer'
_diffrn_measurement_device_type 'XtaLAB Synergy R, HyPix'
_diffrn_measurement_method '\w scans'
_diffrn_radiation_type 'Cu K\a'
_diffrn_radiation_wavelength 1.54184
_diffrn_reflns_av_R_equivalents 0.0311
_diffrn_reflns_av_unetI/netI 0.0298
_diffrn_reflns_Laue_measured_fraction_full 0.9978
_diffrn_reflns_Laue_measured_fraction_max 0.9625
_diffrn_reflns_limit_h_max 5
_diffrn_reflns_limit_h_min -5
_diffrn_reflns_limit_k_max 18
_diffrn_reflns_limit_k_min -18
_diffrn_reflns_limit_l_max 16
_diffrn_reflns_limit_l_min -18
_diffrn_reflns_number 10333
_diffrn_reflns_point_group_measured_fraction_full 0.9978
_diffrn_reflns_point_group_measured_fraction_max 0.9625
_diffrn_reflns_theta_full 67.6840
_diffrn_reflns_theta_max 75.38
_diffrn_reflns_theta_min 3.42
_exptl_absorpt_coefficient_mu 2.535
_exptl_absorpt_correction_T_max 1.00000
_exptl_absorpt_correction_T_min 0.85891
_exptl_absorpt_correction_type multi-scan
_exptl_absorpt_process_details
;
CrysAlisPro 1.171.40.67a (Rigaku Oxford Diffraction, 2019)
Empirical absorption correction using spherical harmonics,
 implemented in SCALE3 ABSPACK scaling algorithm.
;
_exptl_crystal_colour 'dark brown'
_exptl_crystal_colour_modifier dark
_exptl_crystal_colour_primary brown
_exptl_crystal_density_diffrn 1.827
_exptl_crystal_description plate
_exptl_crystal_F_000 498.106
_exptl_crystal_size_max 0.18
_exptl_crystal_size_mid 0.15
_exptl_crystal_size_min 0.04
_refine_diff_density_max 1.0536
_refine_diff_density_min -0.9086
_refine_diff_density_rms 0.1054
_refine_ls_d_res_high 0.7967
_refine_ls_d_res_low 12.9136
_refine_ls_goodness_of_fit_ref 1.0546
_refine_ls_hydrogen_treatment constr
_refine_ls_matrix_type full
_refine_ls_number_constraints 24
_refine_ls_number_parameters 285
_refine_ls_number_reflns 3542
_refine_ls_number_restraints 0
_refine_ls_restrained_S_all 1.0546
_refine_ls_R_factor_all 0.0505
_refine_ls_R_factor_gt 0.0485
_refine_ls_shift/su_max 0.0021
_refine_ls_shift/su_mean 0.0001
_refine_ls_structure_factor_coef Fsqd
_refine_ls_weighting_details 'w=1/[\s^2^(Fo^2^)+(0.0842P)^2^+0.8420P] where P=(Fo^2^+2Fc^2^)/3'
_refine_ls_weighting_scheme calc
_refine_ls_wR_factor_gt 0.1323
_refine_ls_wR_factor_ref 0.1341
_reflns_Friedel_coverage 0.0
_reflns_limit_h_max 5
_reflns_limit_h_min -5
_reflns_limit_k_max 18
_reflns_limit_k_min -15
_reflns_limit_l_max 18
_reflns_limit_l_min 0
_reflns_number_gt 3306
_reflns_number_total 3542
_reflns_threshold_expression I>=2u(I)
_cod_data_source_file suppl_j_ncrs-2021-0093_suppl.cif
_cod_data_source_block TX4062A
_cod_database_code 8104732
_olex2_refinement_description
;
1. Fixed Uiso
 At 1.2 times of:
  All C(H) groups
 At 1.5 times of:
  All O(H,H) groups
2. Others
 Fixed Sof: O14(0.5) H14a(0.5) H14b(0.5)
3.a Riding coordinates:
 O14(H14a,H14b)
3.b Free rotating group:
 O13(H13a,H13b)
3.c Rotating group:
 O11(H11a,H11b), O12(H12a,H12b)
3.d Aromatic/amide H refined with riding coordinates:
 C3(H3), C5(H5), C6(H6), C9(H9), C11(H11), C12(H12)
;
_olex2_submission_special_instructions 'No special instructions were received'
_oxdiff_exptl_absorpt_empirical_details
;
Empirical correction (ABSPACK) includes:
- Absorption correction using spherical harmonics
- Frame scaling
;

loop_
_space_group_symop_id
_space_group_symop_operation_xyz
1 x,y,z
2 -x,-y,-z

loop_
_atom_site_label
_atom_site_type_symbol
_atom_site_fract_x
_atom_site_fract_y
_atom_site_fract_z
_atom_site_U_iso_or_equiv
_atom_site_adp_type
_atom_site_occupancy
_atom_site_refinement_flags_posn
Cu1 Cu 0.57377(7) 0.20131(3) 0.35736(3) 0.02492(16) Uani 1.000000 .
O1 O 0.3196(4) 0.21217(16) 0.46119(14) 0.0298(4) Uani 1.000000 .
O2 O 0.6973(4) 0.35691(16) 0.33399(15) 0.0340(4) Uani 1.000000 .
O3 O 0.9004(4) 0.43562(17) 0.39834(16) 0.0351(4) Uani 1.000000 .
O4 O 0.6394(5) 0.42687(18) 0.71248(17) 0.0396(5) Uani 1.000000 .
O5 O 0.2814(5) 0.34617(17) 0.80504(15) 0.0372(5) Uani 1.000000 .
O6 O 0.8315(4) 0.18917(15) 0.25500(14) 0.0285(4) Uani 1.000000 .
O7 O 0.4570(4) 0.04444(16) 0.37072(14) 0.0340(4) Uani 1.000000 .
O8 O 0.2454(5) -0.02316(18) 0.29713(16) 0.0432(5) Uani 1.000000 .
O9 O 0.3079(4) 0.09091(16) -0.06113(15) 0.0332(4) Uani 1.000000 .
O10 O 0.6928(4) 0.15707(17) -0.14458(15) 0.0368(5) Uani 1.000000 .
O11 O 0.8645(4) 0.11957(16) 0.46283(14) 0.0327(4) Uani 1.000000 .
H11a H 0.7863(9) 0.0924(19) 0.5237(2) 0.0490(6) Uiso 1.000000 GR
H11b H 0.977(4) 0.1612(3) 0.4636(16) 0.0490(6) Uiso 1.000000 GR
O12 O 0.2944(4) 0.27891(15) 0.24790(15) 0.0304(4) Uani 1.000000 .
H12a H 0.243(4) 0.3394(9) 0.2434(15) 0.0457(6) Uiso 1.000000 GR
H12b H 0.140(2) 0.2477(12) 0.2651(10) 0.0457(6) Uiso 1.000000 GR
N1 N 0.7272(5) 0.37592(17) 0.40552(17) 0.0256(4) Uani 1.000000 .
N2 N 0.4466(5) 0.37042(18) 0.73046(17) 0.0303(5) Uani 1.000000 .
N3 N 0.4113(5) 0.03807(17) 0.29238(17) 0.0271(5) Uani 1.000000 .
N4 N 0.5292(5) 0.12998(18) -0.06853(16) 0.0285(5) Uani 1.000000 .
C1 C 0.3608(5) 0.2523(2) 0.52054(19) 0.0241(5) Uani 1.000000 .
C2 C 0.5516(5) 0.32929(19) 0.49966(19) 0.0238(5) Uani 1.000000 .
C3 C 0.5796(5) 0.3666(2) 0.56983(19) 0.0254(5) Uani 1.000000 .
H3 H 0.7112(5) 0.4167(2) 0.55573(19) 0.0305(6) Uiso 1.000000 R
C4 C 0.4147(5) 0.3299(2) 0.65894(19) 0.0258(5) Uani 1.000000 .
C5 C 0.2237(5) 0.2549(2) 0.68305(19) 0.0275(5) Uani 1.000000 .
H5 H 0.1108(5) 0.2306(2) 0.74520(19) 0.0330(6) Uiso 1.000000 R
C6 C 0.2019(5) 0.2171(2) 0.6156(2) 0.0263(5) Uani 1.000000 .
H6 H 0.0746(5) 0.1648(2) 0.6331(2) 0.0316(6) Uiso 1.000000 R
C7 C 0.7507(5) 0.1733(2) 0.18192(19) 0.0244(5) Uani 1.000000 .
C8 C 0.5504(5) 0.10235(19) 0.19409(19) 0.0246(5) Uani 1.000000 .
C9 C 0.4760(5) 0.0893(2) 0.1114(2) 0.0260(5) Uani 1.000000 .
H9 H 0.3392(5) 0.0424(2) 0.1211(2) 0.0312(6) Uiso 1.000000 R
C10 C 0.6045(5) 0.1455(2) 0.01644(19) 0.0260(5) Uani 1.000000 .
C11 C 0.8034(6) 0.2157(2) -0.0003(2) 0.0290(5) Uani 1.000000 .
H11 H 0.8906(6) 0.2533(2) -0.0669(2) 0.0348(6) Uiso 1.000000 R
C12 C 0.8720(6) 0.2298(2) 0.0802(2) 0.0284(5) Uani 1.000000 .
H12 H 1.0049(6) 0.2789(2) 0.0680(2) 0.0340(6) Uiso 1.000000 R
O13 O 0.2076(8) 0.4887(2) 0.1559(2) 0.0650(8) Uani 1.000000 .
H13a H 0.253(12) 0.523(3) 0.185(4) 0.0976(12) Uiso 1.000000 G
H13b H 0.121(11) 0.534(3) 0.103(3) 0.0976(12) Uiso 1.000000 G
O14 O 0.7862(12) 0.5292(5) 0.0345(4) 0.0669(16) Uani 0.500000 .
H14a H 0.7400(12) 0.5605(5) -0.0285(4) 0.100(2) Uiso 0.500000 R
H14b H 0.6572(12) 0.5581(5) 0.0575(4) 0.100(2) Uiso 0.500000 R

loop_
_atom_site_aniso_label
_atom_site_aniso_U_11
_atom_site_aniso_U_22
_atom_site_aniso_U_33
_atom_site_aniso_U_12
_atom_site_aniso_U_13
_atom_site_aniso_U_23
Cu1 0.0248(2) 0.0318(2) 0.0222(2) -0.00623(16) 0.00264(15) -0.01576(18)
O1 0.0279(9) 0.0394(10) 0.0301(9) -0.0112(8) 0.0060(7) -0.0223(8)
O2 0.0428(11) 0.0369(11) 0.0262(9) -0.0136(9) 0.0086(8) -0.0175(8)
O3 0.0343(10) 0.0401(11) 0.0339(10) -0.0155(9) 0.0071(8) -0.0189(9)
O4 0.0428(12) 0.0475(12) 0.0400(11) -0.0166(10) 0.0057(9) -0.0284(10)
O5 0.0454(12) 0.0423(11) 0.0284(10) -0.0062(9) 0.0088(8) -0.0214(9)
O6 0.0258(9) 0.0387(10) 0.0260(9) -0.0062(7) 0.0010(7) -0.0191(8)
O7 0.0457(12) 0.0362(10) 0.0216(9) -0.0130(9) 0.0040(8) -0.0139(8)
O8 0.0570(14) 0.0454(12) 0.0329(11) -0.0286(11) 0.0100(9) -0.0202(10)
O9 0.0343(10) 0.0371(10) 0.0322(10) -0.0018(8) -0.0045(8) -0.0194(9)
O10 0.0390(11) 0.0495(12) 0.0244(9) -0.0022(9) 0.0035(8) -0.0205(9)
O11 0.0308(10) 0.0408(11) 0.0230(9) -0.0121(8) 0.0011(7) -0.0110(8)
O12 0.0273(9) 0.0345(10) 0.0320(10) -0.0046(7) -0.0022(7) -0.0173(8)
N1 0.0262(11) 0.0242(10) 0.0261(11) -0.0054(8) 0.0029(8) -0.0117(9)
N2 0.0361(12) 0.0314(11) 0.0259(11) -0.0020(9) -0.0012(9) -0.0159(9)
N3 0.0313(11) 0.0269(11) 0.0244(11) -0.0065(9) 0.0069(8) -0.0136(9)
N4 0.0313(12) 0.0322(12) 0.0233(11) 0.0009(9) -0.0016(8) -0.0149(9)
C1 0.0232(12) 0.0279(12) 0.0232(12) -0.0017(9) 0.0002(9) -0.0140(10)
C2 0.0236(12) 0.0250(12) 0.0205(11) -0.0026(9) 0.0020(9) -0.0092(10)
C3 0.0263(12) 0.0245(12) 0.0258(12) -0.0023(9) -0.0009(9) -0.0123(10)
C4 0.0290(13) 0.0284(12) 0.0227(12) -0.0011(10) -0.0010(9) -0.0146(10)
C5 0.0275(13) 0.0324(13) 0.0210(12) -0.0038(10) 0.0033(9) -0.0118(10)
C6 0.0245(12) 0.0289(13) 0.0250(12) -0.0075(10) 0.0032(9) -0.0119(10)
C7 0.0237(12) 0.0266(12) 0.0236(12) -0.0024(9) 0.0031(9) -0.0129(10)
C8 0.0278(12) 0.0248(12) 0.0207(11) -0.0038(10) 0.0028(9) -0.0108(10)
C9 0.0272(12) 0.0272(12) 0.0260(12) -0.0027(10) 0.0009(10) -0.0147(10)
C10 0.0281(12) 0.0289(12) 0.0226(12) 0.0010(10) -0.0006(9) -0.0142(10)
C11 0.0299(13) 0.0320(13) 0.0228(12) -0.0031(10) 0.0044(10) -0.0119(10)
C12 0.0260(12) 0.0320(13) 0.0274(13) -0.0060(10) 0.0048(10) -0.0145(11)
O13 0.112(2) 0.0385(13) 0.0479(15) -0.0061(14) -0.0322(15) -0.0192(12)
O14 0.056(3) 0.101(5) 0.048(3) -0.020(3) -0.004(2) -0.036(3)

loop_
_atom_type_symbol
_atom_type_scat_dispersion_real
_atom_type_scat_dispersion_imag
_atom_type_scat_Cromer_Mann_a1
_atom_type_scat_Cromer_Mann_a2
_atom_type_scat_Cromer_Mann_a3
_atom_type_scat_Cromer_Mann_a4
_atom_type_scat_Cromer_Mann_b1
_atom_type_scat_Cromer_Mann_b2
_atom_type_scat_Cromer_Mann_b3
_atom_type_scat_Cromer_Mann_b4
_atom_type_scat_Cromer_Mann_c
_atom_type_scat_source
_atom_type_scat_dispersion_source
H 0.00000 0.00000 0.49300 0.32291 0.14019 0.04081 10.51090 26.12570 3.14236 57.79970 0.0030380000826 'International Tables Volume C Table 6.1.1.4 (pp. 500-502)' 'Henke, Gullikson and Davis, At. Data and Nucl. Data Tables, 1993, 54, 2'
C 0.01920 0.00962 2.31000 1.02000 1.58860 0.86500 20.84390 10.20750 0.56870 51.65120 0.215599998832 'International Tables Volume C Table 6.1.1.4 (pp. 500-502)' 'Henke, Gullikson and Davis, At. Data and Nucl. Data Tables, 1993, 54, 2'
Cu -1.96878 0.60861 13.33800 7.16760 5.61580 1.67350 3.58280 0.24700 11.39660 64.81260 1.19099998474 'International Tables Volume C Table 6.1.1.4 (pp. 500-502)' 'Henke, Gullikson and Davis, At. Data and Nucl. Data Tables, 1993, 54, 2'
O 0.05239 0.03377 3.04850 2.28680 1.54630 0.86700 13.27710 5.70110 0.32390 32.90890 0.250800013542 'International Tables Volume C Table 6.1.1.4 (pp. 500-502)' 'Henke, Gullikson and Davis, At. Data and Nucl. Data Tables, 1993, 54, 2'
N 0.03256 0.01839 12.21260 3.13220 2.01250 1.16630 0.00570 9.89330 28.99750 0.58260 -11.5290002823 'International Tables Volume C Table 6.1.1.4 (pp. 500-502)' 'Henke, Gullikson and Davis, At. Data and Nucl. Data Tables, 1993, 54, 2'

loop_
_geom_angle_atom_site_label_1
_geom_angle_atom_site_label_2
_geom_angle_atom_site_label_3
_geom_angle
_geom_angle_site_symmetry_1
_geom_angle_site_symmetry_3
O2 Cu1 O1 82.19(7) . .
O6 Cu1 O1 179.21(8) . .
O6 Cu1 O2 97.94(7) . .
O7 Cu1 O1 101.10(7) . .
O7 Cu1 O2 176.40(6) . .
O7 Cu1 O6 78.79(8) . .
O11 Cu1 O1 90.86(8) . .
O11 Cu1 O2 93.07(8) . .
O11 Cu1 O6 88.35(8) . .
O11 Cu1 O7 88.38(8) . .
O12 Cu1 O1 92.02(8) . .
O12 Cu1 O2 88.64(8) . .
O12 Cu1 O6 88.76(8) . .
O12 Cu1 O7 89.76(8) . .
O12 Cu1 O11 176.82(8) . .
C1 O1 Cu1 128.33(16) . .
N1 O2 Cu1 123.88(16) . .
C7 O6 Cu1 123.07(16) . .
N3 O7 Cu1 120.83(16) . .
O3 N1 O2 121.2(2) . .
C2 N1 O2 120.2(2) . .
C2 N1 O3 118.6(2) . .
O5 N2 O4 123.6(2) . .
C4 N2 O4 117.9(2) . .
C4 N2 O5 118.5(2) . .
O8 N3 O7 120.3(2) . .
C8 N3 O7 120.9(2) . .
C8 N3 O8 118.8(2) . .
O10 N4 O9 123.4(2) . .
C10 N4 O9 118.7(2) . .
C10 N4 O10 117.9(2) . .
C2 C1 O1 126.3(2) . .
C6 C1 O1 117.9(2) . .
C6 C1 C2 115.8(2) . .
C1 C2 N1 123.6(2) . .
C3 C2 N1 115.1(2) . .
C3 C2 C1 121.3(2) . .
C4 C3 C2 119.1(2) . .
C3 C4 N2 118.1(2) . .
C5 C4 N2 120.0(2) . .
C5 C4 C3 122.0(2) . .
C6 C5 C4 118.7(2) . .
C5 C6 C1 123.1(2) . .
C8 C7 O6 125.6(2) . .
C12 C7 O6 118.6(2) . .
C12 C7 C8 115.8(2) . .
C7 C8 N3 122.7(2) . .
C9 C8 N3 115.2(2) . .
C9 C8 C7 122.1(2) . .
C10 C9 C8 118.6(2) . .
C9 C10 N4 118.2(2) . .
C11 C10 N4 119.9(2) . .
C11 C10 C9 122.0(2) . .
C12 C11 C10 119.4(2) . .
C11 C12 C7 122.2(2) . .

loop_
_geom_bond_atom_site_label_1
_geom_bond_atom_site_label_2
_geom_bond_distance
_geom_bond_site_symmetry_2
Cu1 O1 1.9314(18) .
Cu1 O2 2.267(2) .
Cu1 O6 1.9314(18) .
Cu1 O7 2.330(2) .
Cu1 O11 1.9951(19) .
Cu1 O12 1.9836(19) .
O1 C1 1.302(3) .
O2 N1 1.235(3) .
O3 N1 1.227(3) .
O4 N2 1.228(3) .
O5 N2 1.224(3) .
O6 C7 1.300(3) .
O7 N3 1.240(3) .
O8 N3 1.230(3) .
O9 N4 1.226(3) .
O10 N4 1.232(3) .
N1 C2 1.454(3) .
N2 C4 1.460(3) .
N3 C8 1.445(3) .
N4 C10 1.453(3) .
C1 C2 1.424(4) .
C1 C6 1.421(3) .
C2 C3 1.403(4) .
C3 C4 1.369(4) .
C4 C5 1.394(4) .
C5 C6 1.365(4) .
C7 C8 1.423(4) .
C7 C12 1.426(3) .
C8 C9 1.398(4) .
C9 C10 1.368(4) .
C10 C11 1.392(4) .
C11 C12 1.368(4) .

loop_
_geom_hbond_atom_site_label_D
_geom_hbond_atom_site_label_H
_geom_hbond_atom_site_label_A
_geom_hbond_distance_DH
_geom_hbond_distance_HA
_geom_hbond_distance_DA
_geom_hbond_angle_DHA
_geom_hbond_site_symmetry_A
O11 H11b O1 0.8573 1.858(9) 2.670(3) 157(2) 1_655
O12 H12a O13 0.8637 1.925(13) 2.691(3) 147(2) .
O12 H12b O6 0.8636 1.828(8) 2.655(3) 160(2) 1_455
O13 H13b O14 0.8499 1.98(4) 2.628(6) 132(5) 1_455

loop_
_geom_torsion_atom_site_label_1
_geom_torsion_atom_site_label_2
_geom_torsion_atom_site_label_3
_geom_torsion_atom_site_label_4
_geom_torsion
_geom_torsion_site_symmetry_1
_geom_torsion_site_symmetry_2
_geom_torsion_site_symmetry_3
_geom_torsion_site_symmetry_4
Cu1 O1 C1 C2 24.4(2) . . . .
Cu1 O1 C1 C6 -155.8(2) . . . .
Cu1 O2 N1 O3 147.77(19) . . . .
Cu1 O2 N1 C2 -33.6(2) . . . .
Cu1 O6 C7 C8 -42.6(2) . . . .
Cu1 O6 C7 C12 138.2(2) . . . .
Cu1 O7 N3 O8 -149.7(2) . . . .
Cu1 O7 N3 C8 30.1(2) . . . .
O1 C1 C2 N1 1.1(3) . . . .
O1 C1 C2 C3 -179.7(3) . . . .
O1 C1 C6 C5 -178.8(2) . . . .
O2 N1 C2 C1 6.9(3) . . . .
O2 N1 C2 C3 -172.3(2) . . . .
O3 N1 C2 C1 -174.4(2) . . . .
O3 N1 C2 C3 6.3(3) . . . .
O4 N2 C4 C3 -7.5(3) . . . .
O4 N2 C4 C5 171.6(2) . . . .
O5 N2 C4 C3 172.8(2) . . . .
O5 N2 C4 C5 -8.1(3) . . . .
O6 C7 C8 N3 -0.1(3) . . . .
O6 C7 C8 C9 -179.6(3) . . . .
O6 C7 C12 C11 178.4(2) . . . .
O7 N3 C8 C7 1.9(3) . . . .
O7 N3 C8 C9 -178.7(2) . . . .
O8 N3 C8 C7 -178.3(2) . . . .
O8 N3 C8 C9 1.1(3) . . . .
O9 N4 C10 C9 19.2(3) . . . .
O9 N4 C10 C11 -161.0(2) . . . .
O10 N4 C10 C9 -160.8(2) . . . .
O10 N4 C10 C11 19.0(3) . . . .
N1 C2 C1 C6 -178.7(2) . . . .
N1 C2 C3 C4 177.6(2) . . . .
N2 C4 C3 C2 -179.7(2) . . . .
N2 C4 C5 C6 -178.8(2) . . . .
N3 C8 C7 C12 179.1(2) . . . .
N3 C8 C9 C10 -178.3(2) . . . .
N4 C10 C9 C8 179.0(2) . . . .
N4 C10 C11 C12 179.8(2) . . . .
C1 C2 C3 C4 -1.6(3) . . . .
C1 C6 C5 C4 -1.4(3) . . . .
C2 C3 C4 C5 1.3(3) . . . .
C3 C4 C5 C6 0.2(3) . . . .
C7 C8 C9 C10 1.2(3) . . . .
C7 C12 C11 C10 1.3(3) . . . .
C8 C9 C10 C11 -0.8(3) . . . .
C9 C10 C11 C12 -0.5(3) . . . .
